data_7203325
loop_
_publ_author_name
'Dawe, Louise N.'
'Abedin, Tareque S. M.'
'Kelly, Timothy L.'
'Thompson, Laurence K.'
'Miller, David O.'
'Zhao, Liang'
'Wilson, Claire'
'Leech, Michael A.'
'Howard, Judith A. K.'

_publ_section_title
;
 Self-assembled polymetallic square grids ([2 ? 2] M4, [3 ? 3] M9) and
 trigonal bipyramidal clusters (M5)?structural and magnetic properties
;
_journal_issue 26
_journal_name_full 'Journal of Materials Chemistry'
_journal_page_first 2645
_journal_paper_doi 10.1039/b602595a
_journal_volume 16
_journal_year 2006
_chemical_formula_sum 'C52 H48 Cl4 Cu4 N20 O28.13'
_chemical_formula_weight 1799.10
_chemical_name_systematic
;
?
;
_space_group_IT_number 14
_symmetry_cell_setting monoclinic
_symmetry_space_group_name_Hall '-P 2yn'
_symmetry_space_group_name_H-M 'P 1 21/n 1'
_atom_sites_solution_hydrogens geom
_atom_sites_solution_primary direct
_atom_sites_solution_secondary difmap
_audit_creation_method SHELXL-97
_cell_angle_alpha 90.00
_cell_angle_beta 96.9830(10)
_cell_angle_gamma 90.00
_cell_formula_units_Z 4
_cell_length_a 19.9608(10)
_cell_length_b 17.0907(9)
_cell_length_c 21.2188(11)
_cell_measurement_reflns_used 989
_cell_measurement_temperature 100(2)
_cell_measurement_theta_max 26.52
_cell_measurement_theta_min 21.25
_cell_volume 7185.0(6)
_computing_cell_refinement 'Bruker SMART'
_computing_data_collection 'Bruker SMART'
_computing_data_reduction 'Bruker SAINT'
_computing_molecular_graphics 'SHELXL-97 (Sheldrick, 1997)'
_computing_publication_material 'SHELXL-97 (Sheldrick, 1997)'
_computing_structure_refinement 'SHELXL-97 (Sheldrick, 1997)'
_computing_structure_solution 'SHELXS-97 (Sheldrick, 1990)'
_diffrn_ambient_temperature 100(2)
_diffrn_measured_fraction_theta_full 0.998
_diffrn_measured_fraction_theta_max 0.998
_diffrn_measurement_device_type 'Bruker SMART-CCD'
_diffrn_measurement_method \w-scan
_diffrn_radiation_monochromator graphite
_diffrn_radiation_source 'fine-focus sealed tube'
_diffrn_radiation_type MoK\a
_diffrn_radiation_wavelength 0.71073
_diffrn_reflns_av_R_equivalents 0.0309
_diffrn_reflns_av_sigmaI/netI 0.0163
_diffrn_reflns_limit_h_max 25
_diffrn_reflns_limit_h_min -25
_diffrn_reflns_limit_k_max 22
_diffrn_reflns_limit_k_min -22
_diffrn_reflns_limit_l_max 27
_diffrn_reflns_limit_l_min -27
_diffrn_reflns_number 88214
_diffrn_reflns_theta_full 27.52
_diffrn_reflns_theta_max 27.52
_diffrn_reflns_theta_min 1.32
_exptl_absorpt_coefficient_mu 1.412
_exptl_absorpt_correction_T_max 0.743
_exptl_absorpt_correction_T_min 0.639
_exptl_absorpt_correction_type multi-scan
_exptl_absorpt_process_details 'SADABS (Sheldrick, 1996)'
_exptl_crystal_density_diffrn 1.663
_exptl_crystal_density_method 'not measured'
_exptl_crystal_description block
_exptl_crystal_F_000 3636
_exptl_crystal_size_max 0.31
_exptl_crystal_size_mid 0.25
_exptl_crystal_size_min 0.21
_refine_diff_density_max 1.860
_refine_diff_density_min -1.113
_refine_diff_density_rms 0.090
_refine_ls_extinction_method none
_refine_ls_goodness_of_fit_ref 1.053
_refine_ls_hydrogen_treatment constr
_refine_ls_matrix_type full
_refine_ls_number_parameters 1022
_refine_ls_number_reflns 16521
_refine_ls_number_restraints 0
_refine_ls_restrained_S_all 1.053
_refine_ls_R_factor_all 0.0434
_refine_ls_R_factor_gt 0.0380
_refine_ls_shift/su_max 0.038
_refine_ls_shift/su_mean 0.001
_refine_ls_structure_factor_coef Fsqd
_refine_ls_weighting_details 'calc w=1/[\s^2^(Fo^2^)+(0.0516P)^2^+14.1854P] where P=(Fo^2^+2Fc^2^)/3'
_refine_ls_weighting_scheme calc
_refine_ls_wR_factor_gt 0.1024
_refine_ls_wR_factor_ref 0.1081
_reflns_number_gt 14833
_reflns_number_total 16521
_reflns_threshold_expression >2sigma(I)
_cod_data_source_file b602595a.txt
_cod_data_source_block l3m(3)
_cod_original_sg_symbol_H-M 'P 21/n'
_cod_database_code 7203325

loop_
_symmetry_equiv_pos_as_xyz
'x, y, z'
'-x+1/2, y+1/2, -z+1/2'
'-x, -y, -z'
'x-1/2, -y-1/2, z-1/2'

loop_
_atom_site_label
_atom_site_type_symbol
_atom_site_fract_x
_atom_site_fract_y
_atom_site_fract_z
_atom_site_U_iso_or_equiv
_atom_site_adp_type
_atom_site_occupancy
_atom_site_symmetry_multiplicity
_atom_site_calc_flag
_atom_site_refinement_flags
_atom_site_disorder_assembly
_atom_site_disorder_group
C2 C 0.90391(15) 0.47019(16) 0.91523(12) 0.0278(5) Uani 1 1 d . . .
H2 H 0.9038 0.4610 0.8720 0.033 Uiso 1 1 calc R . .
C3 C 0.91866(16) 0.54540(16) 0.93868(13) 0.0316(6) Uani 1 1 d . . .
H3 H 0.9289 0.5854 0.9117 0.038 Uiso 1 1 calc R . .
C4 C 0.91779(15) 0.55930(16) 1.00251(14) 0.0307(6) Uani 1 1 d . . .
H4 H 0.9269 0.6091 1.0191 0.037 Uiso 1 1 calc R . .
C5 C 0.90320(14) 0.49812(15) 1.04215(12) 0.0248(5) Uani 1 1 d . . .
H5 H 0.9021 0.5065 1.0853 0.030 Uiso 1 1 calc R . .
C6 C 0.89031(12) 0.42463(14) 1.01591(11) 0.0198(4) Uani 1 1 d . . .
C7 C 0.87379(12) 0.35443(14) 1.05236(11) 0.0185(4) Uani 1 1 d . . .
C11 C 0.82758(11) 0.17361(14) 0.99675(11) 0.0174(4) Uani 1 1 d . . .
C13 C 0.80910(12) 0.09223(14) 1.01320(11) 0.0186(4) Uani 1 1 d . . .
C14 C 0.80383(13) 0.06858(15) 1.07482(12) 0.0234(5) Uani 1 1 d . . .
H14 H 0.8106 0.1039 1.1083 0.028 Uiso 1 1 calc R . .
C15 C 0.78818(14) -0.00903(16) 1.08555(13) 0.0279(5) Uani 1 1 d . . .
H15 H 0.7862 -0.0268 1.1267 0.033 Uiso 1 1 calc R . .
C16 C 0.77553(15) -0.05988(16) 1.03475(13) 0.0291(6) Uani 1 1 d . . .
H16 H 0.7650 -0.1120 1.0415 0.035 Uiso 1 1 calc R . .
C17 C 0.77876(13) -0.03228(15) 0.97346(13) 0.0245(5) Uani 1 1 d . . .
C19 C 0.76094(17) -0.08252(16) 0.91573(14) 0.0342(6) Uani 1 1 d . . .
H19A H 0.7246 -0.0587 0.8886 0.051 Uiso 1 1 calc R . .
H19B H 0.7472 -0.1333 0.9286 0.051 Uiso 1 1 calc R . .
H19C H 0.7996 -0.0876 0.8932 0.051 Uiso 1 1 calc R . .
C21 C 0.55815(13) -0.00797(15) 0.89308(11) 0.0224(5) Uani 1 1 d . . .
H21 H 0.5502 0.0078 0.8509 0.027 Uiso 1 1 calc R . .
C22 C 0.54008(13) -0.08352(14) 0.90895(12) 0.0230(5) Uani 1 1 d . . .
H22 H 0.5193 -0.1171 0.8781 0.028 Uiso 1 1 calc R . .
C23 C 0.55373(13) -0.10778(15) 0.97169(12) 0.0239(5) Uani 1 1 d . . .
H23 H 0.5428 -0.1582 0.9833 0.029 Uiso 1 1 calc R . .
C24 C 0.58394(13) -0.05576(15) 1.01691(12) 0.0224(5) Uani 1 1 d . . .
H24 H 0.5937 -0.0710 1.0591 0.027 Uiso 1 1 calc R . .
C25 C 0.59920(12) 0.01916(14) 0.99817(11) 0.0183(4) Uani 1 1 d . . .
C27 C 0.62912(12) 0.08145(14) 1.04201(11) 0.0189(4) Uani 1 1 d . . .
C31 C 0.66675(12) 0.26864(14) 1.00703(11) 0.0178(4) Uani 1 1 d . . .
C33 C 0.69046(12) 0.34558(14) 1.03376(11) 0.0180(4) Uani 1 1 d . . .
C34 C 0.70966(13) 0.35661(15) 1.09833(12) 0.0225(5) Uani 1 1 d . . .
H34 H 0.7092 0.3153 1.1268 0.027 Uiso 1 1 calc R . .
C35 C 0.72953(14) 0.43093(16) 1.11905(12) 0.0256(5) Uani 1 1 d . . .
H35 H 0.7418 0.4403 1.1621 0.031 Uiso 1 1 calc R . .
C36 C 0.73110(13) 0.49137(15) 1.07564(13) 0.0250(5) Uani 1 1 d . . .
H36 H 0.7443 0.5413 1.0893 0.030 Uiso 1 1 calc R . .
C37 C 0.71262(13) 0.47648(14) 1.01108(12) 0.0217(5) Uani 1 1 d . . .
C39 C 0.71472(16) 0.53834(15) 0.96134(13) 0.0301(6) Uani 1 1 d . . .
H39A H 0.7387 0.5189 0.9280 0.045 Uiso 1 1 calc R . .
H39B H 0.7372 0.5839 0.9800 0.045 Uiso 1 1 calc R . .
H39C H 0.6695 0.5519 0.9441 0.045 Uiso 1 1 calc R . .
C41 C 0.52572(13) 0.42560(15) 0.93083(12) 0.0233(5) Uani 1 1 d . . .
H41 H 0.5442 0.4275 0.9732 0.028 Uiso 1 1 calc R . .
C42 C 0.45709(14) 0.43915(15) 0.91552(13) 0.0265(5) Uani 1 1 d . . .
H42 H 0.4301 0.4499 0.9472 0.032 Uiso 1 1 calc R . .
C43 C 0.42945(14) 0.43645(16) 0.85252(13) 0.0272(5) Uani 1 1 d . . .
H43 H 0.3837 0.4459 0.8413 0.033 Uiso 1 1 calc R . .
C44 C 0.47093(13) 0.41936(15) 0.80605(12) 0.0235(5) Uani 1 1 d . . .
H44 H 0.4533 0.4166 0.7635 0.028 Uiso 1 1 calc R . .
C45 C 0.53886(12) 0.40663(13) 0.82457(11) 0.0196(4) Uani 1 1 d . . .
C46 C 0.58886(12) 0.38606(13) 0.78034(11) 0.0189(4) Uani 1 1 d . . .
C50 C 0.75474(12) 0.34182(13) 0.81684(11) 0.0185(4) Uani 1 1 d . . .
C52 C 0.81824(12) 0.31830(14) 0.79207(11) 0.0189(4) Uani 1 1 d . . .
C53 C 0.82441(13) 0.31524(15) 0.72770(11) 0.0221(5) Uani 1 1 d . . .
H53 H 0.7880 0.3273 0.6976 0.027 Uiso 1 1 calc R . .
C54 C 0.88605(14) 0.29380(15) 0.70935(12) 0.0242(5) Uani 1 1 d . . .
H54 H 0.8918 0.2920 0.6665 0.029 Uiso 1 1 calc R . .
C55 C 0.93930(13) 0.27494(15) 0.75526(12) 0.0232(5) Uani 1 1 d . . .
H55 H 0.9810 0.2611 0.7433 0.028 Uiso 1 1 calc R . .
C56 C 0.92994(12) 0.27690(14) 0.81932(12) 0.0206(5) Uani 1 1 d . . .
C58 C 0.98376(13) 0.25417(15) 0.87153(12) 0.0241(5) Uani 1 1 d . . .
H58A H 0.9943 0.2981 0.8992 0.036 Uiso 1 1 calc R . .
H58B H 1.0235 0.2383 0.8536 0.036 Uiso 1 1 calc R . .
H58C H 0.9680 0.2115 0.8952 0.036 Uiso 1 1 calc R . .
C60 C 0.94641(14) 0.04083(16) 0.89864(13) 0.0275(5) Uani 1 1 d . . .
H60 H 0.9399 0.0285 0.9402 0.033 Uiso 1 1 calc R . .
C61 C 1.01140(14) 0.03810(17) 0.88129(14) 0.0310(6) Uani 1 1 d . . .
H61 H 1.0478 0.0246 0.9109 0.037 Uiso 1 1 calc R . .
C62 C 1.02104(14) 0.05572(16) 0.81968(14) 0.0301(6) Uani 1 1 d . . .
H62 H 1.0641 0.0542 0.8072 0.036 Uiso 1 1 calc R . .
C63 C 0.96542(14) 0.07591(15) 0.77615(13) 0.0267(5) Uani 1 1 d . . .
H63 H 0.9709 0.0879 0.7343 0.032 Uiso 1 1 calc R . .
C64 C 0.90209(13) 0.07768(14) 0.79647(12) 0.0216(5) Uani 1 1 d . . .
C65 C 0.83863(13) 0.10190(14) 0.75622(11) 0.0206(5) Uani 1 1 d . . .
C69 C 0.68496(12) 0.13599(14) 0.80435(11) 0.0187(4) Uani 1 1 d . . .
C71 C 0.61491(12) 0.16323(13) 0.78562(11) 0.0182(4) Uani 1 1 d . . .
C72 C 0.58966(13) 0.17611(15) 0.72260(11) 0.0216(5) Uani 1 1 d . . .
H72 H 0.6166 0.1681 0.6903 0.026 Uiso 1 1 calc R . .
C73 C 0.52362(13) 0.20107(15) 0.70893(12) 0.0244(5) Uani 1 1 d . . .
H73 H 0.5051 0.2092 0.6671 0.029 Uiso 1 1 calc R . .
C74 C 0.48503(13) 0.21388(15) 0.75844(12) 0.0231(5) Uani 1 1 d . . .
H74 H 0.4405 0.2306 0.7498 0.028 Uiso 1 1 calc R . .
C75 C 0.51356(12) 0.20150(14) 0.82092(11) 0.0199(5) Uani 1 1 d . . .
C77 C 0.47526(13) 0.21675(15) 0.87613(12) 0.0237(5) Uani 1 1 d . . .
H77A H 0.4667 0.1681 0.8963 0.036 Uiso 1 1 calc R . .
H77B H 0.4331 0.2416 0.8614 0.036 Uiso 1 1 calc R . .
H77C H 0.5013 0.2503 0.9060 0.036 Uiso 1 1 calc R . .
Cl1 Cl 0.52910(6) 0.03714(5) 0.27992(3) 0.0517(3) Uani 1 1 d . . .
Cl2 Cl 0.78948(3) 0.16394(4) 0.23646(3) 0.03037(14) Uani 1 1 d . . .
Cl3 Cl 0.06166(4) 0.20333(4) 0.04099(3) 0.03105(14) Uani 1 1 d . . .
Cl4 Cl -0.00438(4) 0.16724(4) 0.59069(4) 0.03515(15) Uani 1 1 d . . .
Cu1 Cu 0.619970(14) 0.154577(16) 0.922277(13) 0.01672(7) Uani 1 1 d . . .
Cu2 Cu 0.665279(14) 0.377444(16) 0.900042(13) 0.01685(7) Uani 1 1 d . . .
Cu3 Cu 0.853798(14) 0.302256(16) 0.926804(13) 0.01695(7) Uani 1 1 d . . .
Cu4 Cu 0.798378(15) 0.087197(17) 0.877505(13) 0.01828(7) Uani 1 1 d . . .
N1 N 0.88997(11) 0.41105(12) 0.95268(10) 0.0214(4) Uani 1 1 d . . .
N8 N 0.88023(11) 0.35273(13) 1.11570(10) 0.0226(4) Uani 1 1 d . . .
H8A H 0.8706 0.3108 1.1351 0.027 Uiso 1 1 calc R . .
H8B H 0.8940 0.3936 1.1371 0.027 Uiso 1 1 calc R . .
N9 N 0.85325(10) 0.29530(12) 1.01615(9) 0.0183(4) Uani 1 1 d . . .
N10 N 0.83928(10) 0.22418(12) 1.04315(9) 0.0185(4) Uani 1 1 d . . .
N18 N 0.79666(10) 0.04253(12) 0.96351(10) 0.0195(4) Uani 1 1 d . . .
N26 N 0.58670(10) 0.04286(12) 0.93656(9) 0.0196(4) Uani 1 1 d . . .
N28 N 0.63897(11) 0.07283(13) 1.10440(10) 0.0231(4) Uani 1 1 d . . .
H28A H 0.6552 0.1108 1.1281 0.028 Uiso 1 1 calc R . .
H28B H 0.6292 0.0292 1.1213 0.028 Uiso 1 1 calc R . .
N29 N 0.64232(10) 0.14519(12) 1.01162(9) 0.0190(4) Uani 1 1 d . . .
N30 N 0.66612(10) 0.21032(12) 1.04658(9) 0.0194(4) Uani 1 1 d . . .
N38 N 0.69182(10) 0.40417(12) 0.99111(9) 0.0183(4) Uani 1 1 d . . .
N40 N 0.56601(10) 0.40994(12) 0.88652(10) 0.0198(4) Uani 1 1 d . . .
N47 N 0.57259(11) 0.38258(13) 0.71767(10) 0.0220(4) Uani 1 1 d . . .
H47A H 0.6029 0.3712 0.6936 0.026 Uiso 1 1 calc R . .
H47B H 0.5318 0.3917 0.7013 0.026 Uiso 1 1 calc R . .
N48 N 0.64878(10) 0.37338(12) 0.80986(9) 0.0194(4) Uani 1 1 d . . .
N49 N 0.70133(10) 0.35302(12) 0.77568(10) 0.0204(4) Uani 1 1 d . . .
N57 N 0.86990(10) 0.29916(11) 0.83667(9) 0.0177(4) Uani 1 1 d . . .
N59 N 0.89301(11) 0.06061(12) 0.85738(10) 0.0225(4) Uani 1 1 d . . .
N66 N 0.83574(11) 0.11309(13) 0.69376(10) 0.0242(4) Uani 1 1 d . . .
H66A H 0.7984 0.1269 0.6721 0.029 Uiso 1 1 calc R . .
H66B H 0.8712 0.1065 0.6751 0.029 Uiso 1 1 calc R . .
N67 N 0.78846(10) 0.11003(12) 0.78947(9) 0.0203(4) Uani 1 1 d . . .
N68 N 0.72543(10) 0.13421(12) 0.76059(9) 0.0204(4) Uani 1 1 d . . .
N76 N 0.57758(10) 0.17538(11) 0.83385(9) 0.0176(4) Uani 1 1 d . . .
O12 O 0.83063(9) 0.18917(10) 0.93683(8) 0.0193(3) Uani 1 1 d . . .
O32 O 0.64805(9) 0.26449(10) 0.94556(8) 0.0192(3) Uani 1 1 d . . .
O51 O 0.75710(8) 0.34974(10) 0.87857(8) 0.0193(3) Uani 1 1 d . . .
O70 O 0.70113(9) 0.11679(10) 0.86436(8) 0.0193(3) Uani 1 1 d . . .
O80 O 0.53717(19) 0.08749(16) 0.33463(11) 0.0696(10) Uani 1 1 d . . .
O81 O 0.4599(2) 0.00889(19) 0.26881(14) 0.0693(9) Uani 1 1 d . . .
O82 O 0.54554(14) 0.07864(13) 0.22504(10) 0.0450(6) Uani 1 1 d . . .
O83 O 0.5762(2) -0.02833(15) 0.29141(11) 0.0704(10) Uani 1 1 d . . .
O84 O 0.79720(15) 0.18912(17) 0.30169(11) 0.0531(7) Uani 1 1 d . . .
O85 O 0.72065(12) 0.17360(18) 0.20921(13) 0.0544(7) Uani 1 1 d . . .
O86 O 0.83096(13) 0.21190(16) 0.20112(12) 0.0489(6) Uani 1 1 d . . .
O87 O 0.80960(14) 0.08385(15) 0.23226(11) 0.0477(6) Uani 1 1 d . . .
O88 O 0.10614(12) 0.20411(17) 0.10029(10) 0.0456(6) Uani 1 1 d . . .
O89 O 0.01937(13) 0.27103(15) 0.03916(12) 0.0475(6) Uani 1 1 d . . .
O90 O 0.01976(19) 0.13515(16) 0.03762(14) 0.0675(9) Uani 1 1 d . . .
O91 O 0.09988(15) 0.2060(2) -0.01125(12) 0.0737(11) Uani 1 1 d . . .
O92 O -0.05639(13) 0.1162(2) 0.60916(15) 0.0645(9) Uani 1 1 d . . .
O93 O 0.00451(16) 0.23303(16) 0.63159(13) 0.0581(7) Uani 1 1 d . . .
O94 O 0.05475(12) 0.12302(14) 0.58994(15) 0.0535(7) Uani 1 1 d . . .
O95 O -0.0212(3) 0.1968(2) 0.52695(14) 0.0942(15) Uani 1 1 d . . .
O96 O 0.1223(2) 0.1424(4) 0.7303(2) 0.121(3) Uani 0.984(13) 1 d P . .
O97 O 0.2485(2) 0.1431(3) 0.8000(2) 0.0654(18) Uani 0.712(11) 1 d P . .
O98 O 0.37083(12) 0.06918(12) 0.82555(9) 0.0344(5) Uani 1 1 d . . .
O99 O 0.73847(12) 0.20330(13) 0.60721(10) 0.0375(5) Uani 1 1 d . . .
O100 O 0.94462(10) 0.13811(13) 0.14620(11) 0.0370(5) Uani 1 1 d . . .
O101 O 0.6196(2) 0.2099(3) 0.2790(2) 0.0473(16) Uani 0.544(9) 1 d P . .
O102 O 0.6605(4) 0.1949(4) 0.4104(3) 0.072(3) Uani 0.498(14) 1 d P . .
O103 O 0.7614(2) 0.23771(19) 0.48245(15) 0.0517(14) Uani 0.823(11) 1 d P . .
O104 O 0.6791(4) 0.1764(6) 0.3701(4) 0.089(4) Uani 0.493(14) 1 d P . .
O105 O 0.8245(3) 0.2315(3) 0.4598(2) 0.0586(19) Uani 0.591(11) 1 d P . .
O106 O 0.8150(6) 0.2506(6) 0.5114(5) 0.047(4) Uani 0.249(11) 1 d P . .
O107 O 0.3145(9) 0.1075(9) 0.8038(8) 0.084(7) Uani 0.240(12) 1 d P . .

loop_
_atom_site_aniso_label
_atom_site_aniso_U_11
_atom_site_aniso_U_22
_atom_site_aniso_U_33
_atom_site_aniso_U_23
_atom_site_aniso_U_13
_atom_site_aniso_U_12
C2 0.0383(14) 0.0255(13) 0.0194(12) -0.0001(10) 0.0031(10) -0.0045(11)
C3 0.0459(16) 0.0223(13) 0.0260(13) 0.0031(10) 0.0025(11) -0.0079(11)
C4 0.0422(16) 0.0192(12) 0.0294(14) -0.0028(10) -0.0008(11) -0.0053(11)
C5 0.0328(13) 0.0209(12) 0.0197(11) -0.0034(9) 0.0000(10) -0.0027(10)
C6 0.0207(11) 0.0217(11) 0.0163(11) -0.0019(9) -0.0007(8) -0.0006(9)
C7 0.0189(10) 0.0196(11) 0.0165(10) -0.0026(9) -0.0002(8) 0.0011(8)
C11 0.0179(10) 0.0185(11) 0.0152(10) -0.0004(8) -0.0005(8) 0.0009(8)
C13 0.0192(11) 0.0180(11) 0.0178(11) 0.0007(8) -0.0012(8) 0.0007(8)
C14 0.0265(12) 0.0252(12) 0.0177(11) 0.0007(9) -0.0009(9) -0.0041(10)
C15 0.0328(13) 0.0273(13) 0.0223(12) 0.0080(10) -0.0015(10) -0.0043(11)
C16 0.0371(14) 0.0184(12) 0.0309(14) 0.0058(10) 0.0007(11) -0.0030(10)
C17 0.0283(12) 0.0177(11) 0.0265(13) -0.0006(9) -0.0005(10) 0.0001(9)
C19 0.0523(18) 0.0185(12) 0.0307(14) -0.0054(11) 0.0006(13) -0.0037(12)
C21 0.0306(12) 0.0203(12) 0.0160(11) 0.0002(9) 0.0019(9) -0.0003(9)
C22 0.0297(13) 0.0184(11) 0.0204(12) -0.0019(9) 0.0018(9) -0.0009(9)
C23 0.0315(13) 0.0168(11) 0.0234(12) 0.0038(9) 0.0034(10) -0.0021(9)
C24 0.0280(12) 0.0207(12) 0.0179(11) 0.0043(9) 0.0006(9) -0.0011(9)
C25 0.0213(11) 0.0183(11) 0.0155(10) 0.0028(8) 0.0024(8) 0.0011(8)
C27 0.0210(11) 0.0178(11) 0.0178(11) 0.0029(8) 0.0015(8) 0.0007(8)
C31 0.0211(11) 0.0181(11) 0.0144(10) 0.0008(8) 0.0034(8) 0.0001(8)
C33 0.0190(10) 0.0191(11) 0.0160(10) 0.0003(8) 0.0032(8) 0.0003(8)
C34 0.0269(12) 0.0236(12) 0.0169(11) 0.0001(9) 0.0018(9) -0.0021(9)
C35 0.0303(13) 0.0293(13) 0.0165(11) -0.0053(10) 0.0006(9) -0.0027(10)
C36 0.0289(12) 0.0198(12) 0.0258(13) -0.0063(10) 0.0011(10) -0.0019(10)
C37 0.0245(11) 0.0188(11) 0.0220(12) -0.0026(9) 0.0037(9) 0.0002(9)
C39 0.0458(16) 0.0180(12) 0.0258(13) 0.0006(10) 0.0013(11) -0.0035(11)
C41 0.0304(13) 0.0193(11) 0.0210(11) -0.0017(9) 0.0056(10) -0.0018(9)
C42 0.0295(13) 0.0222(12) 0.0300(13) -0.0040(10) 0.0120(10) -0.0003(10)
C43 0.0240(12) 0.0250(13) 0.0329(14) -0.0002(10) 0.0050(10) 0.0016(10)
C44 0.0252(12) 0.0216(12) 0.0236(12) 0.0015(9) 0.0026(9) 0.0015(9)
C45 0.0248(12) 0.0143(10) 0.0200(11) 0.0020(8) 0.0036(9) -0.0006(8)
C46 0.0236(11) 0.0144(10) 0.0184(11) 0.0017(8) 0.0022(9) -0.0010(8)
C50 0.0248(11) 0.0161(10) 0.0146(10) 0.0008(8) 0.0029(8) -0.0007(8)
C52 0.0248(11) 0.0154(10) 0.0163(11) -0.0001(8) 0.0016(9) -0.0007(9)
C53 0.0274(12) 0.0234(12) 0.0152(11) 0.0001(9) 0.0008(9) 0.0007(9)
C54 0.0335(13) 0.0239(12) 0.0159(11) -0.0013(9) 0.0063(9) 0.0004(10)
C55 0.0274(12) 0.0219(12) 0.0211(12) -0.0022(9) 0.0063(9) 0.0016(9)
C56 0.0243(11) 0.0164(11) 0.0211(11) -0.0014(9) 0.0028(9) -0.0002(9)
C58 0.0262(12) 0.0246(12) 0.0212(12) 0.0011(9) 0.0015(9) 0.0026(10)
C60 0.0312(13) 0.0250(13) 0.0252(13) -0.0025(10) -0.0009(10) 0.0059(10)
C61 0.0280(13) 0.0282(14) 0.0348(15) -0.0028(11) -0.0044(11) 0.0072(11)
C62 0.0261(13) 0.0252(13) 0.0391(15) -0.0057(11) 0.0038(11) 0.0039(10)
C63 0.0301(13) 0.0212(12) 0.0291(13) -0.0047(10) 0.0046(10) 0.0009(10)
C64 0.0259(12) 0.0167(11) 0.0218(12) -0.0035(9) 0.0012(9) 0.0021(9)
C65 0.0259(12) 0.0163(11) 0.0197(11) -0.0034(9) 0.0026(9) -0.0006(9)
C69 0.0246(11) 0.0154(10) 0.0155(10) -0.0016(8) 0.0005(8) -0.0001(9)
C71 0.0239(11) 0.0157(10) 0.0146(10) 0.0010(8) 0.0006(8) -0.0010(8)
C72 0.0261(12) 0.0239(12) 0.0147(11) 0.0023(9) 0.0030(9) 0.0001(9)
C73 0.0294(13) 0.0266(13) 0.0158(11) 0.0061(9) -0.0029(9) -0.0006(10)
C74 0.0225(11) 0.0242(12) 0.0222(12) 0.0050(9) 0.0007(9) 0.0000(9)
C75 0.0243(11) 0.0156(10) 0.0194(11) 0.0022(8) 0.0014(9) -0.0021(9)
C77 0.0253(12) 0.0252(12) 0.0209(12) 0.0018(9) 0.0041(9) 0.0013(10)
Cl1 0.1095(8) 0.0288(4) 0.0156(3) 0.0035(3) 0.0021(4) 0.0263(4)
Cl2 0.0276(3) 0.0436(4) 0.0195(3) -0.0084(3) 0.0014(2) -0.0007(3)
Cl3 0.0374(3) 0.0352(3) 0.0208(3) 0.0036(2) 0.0047(2) 0.0052(3)
Cl4 0.0388(4) 0.0344(4) 0.0346(4) -0.0041(3) 0.0140(3) 0.0085(3)
Cu1 0.02358(14) 0.01487(13) 0.01142(13) 0.00178(10) 0.00098(10) -0.00102(10)
Cu2 0.02205(14) 0.01626(14) 0.01223(13) 0.00087(10) 0.00201(10) 0.00016(10)
Cu3 0.02297(14) 0.01607(14) 0.01147(13) -0.00118(10) 0.00076(10) -0.00105(10)
Cu4 0.02323(15) 0.01718(14) 0.01382(13) -0.00142(10) -0.00025(10) 0.00253(10)
N1 0.0265(10) 0.0204(10) 0.0169(9) -0.0015(8) 0.0009(8) -0.0022(8)
N8 0.0323(11) 0.0193(10) 0.0154(9) -0.0019(8) -0.0002(8) -0.0029(8)
N9 0.0228(10) 0.0175(9) 0.0141(9) -0.0008(7) 0.0004(7) -0.0008(7)
N10 0.0218(9) 0.0174(9) 0.0158(9) 0.0011(7) 0.0011(7) -0.0011(7)
N18 0.0225(10) 0.0166(9) 0.0184(9) 0.0004(7) -0.0009(7) 0.0019(7)
N26 0.0259(10) 0.0176(9) 0.0155(9) 0.0024(7) 0.0028(8) -0.0009(8)
N28 0.0330(11) 0.0197(10) 0.0157(9) 0.0031(8) -0.0007(8) -0.0047(8)
N29 0.0263(10) 0.0173(9) 0.0128(9) 0.0009(7) 0.0001(7) -0.0030(8)
N30 0.0259(10) 0.0176(9) 0.0143(9) 0.0012(7) 0.0009(7) -0.0027(8)
N38 0.0219(9) 0.0166(9) 0.0163(9) -0.0007(7) 0.0026(7) 0.0000(7)
N40 0.0242(10) 0.0167(9) 0.0186(10) 0.0011(7) 0.0032(8) -0.0010(7)
N47 0.0228(10) 0.0258(11) 0.0168(9) 0.0005(8) -0.0001(8) 0.0017(8)
N48 0.0220(10) 0.0218(10) 0.0145(9) 0.0013(7) 0.0024(7) 0.0012(8)
N49 0.0220(10) 0.0233(10) 0.0159(9) -0.0002(8) 0.0029(7) 0.0016(8)
N57 0.0235(10) 0.0152(9) 0.0138(9) -0.0012(7) 0.0007(7) -0.0009(7)
N59 0.0282(11) 0.0184(10) 0.0205(10) -0.0039(8) 0.0006(8) 0.0037(8)
N66 0.0261(11) 0.0289(11) 0.0181(10) -0.0017(8) 0.0040(8) 0.0030(9)
N67 0.0224(10) 0.0224(10) 0.0153(9) -0.0019(8) -0.0005(7) 0.0031(8)
N68 0.0234(10) 0.0220(10) 0.0151(9) -0.0005(8) 0.0001(7) 0.0023(8)
N76 0.0229(10) 0.0149(9) 0.0150(9) 0.0019(7) 0.0019(7) -0.0013(7)
O12 0.0277(9) 0.0161(8) 0.0136(7) -0.0004(6) 0.0009(6) -0.0014(6)
O32 0.0280(9) 0.0164(8) 0.0131(7) 0.0012(6) 0.0015(6) -0.0018(6)
O51 0.0230(8) 0.0218(8) 0.0129(7) 0.0002(6) 0.0013(6) 0.0015(6)
O70 0.0241(8) 0.0211(8) 0.0123(7) 0.0013(6) 0.0000(6) 0.0026(6)
O80 0.132(3) 0.0480(15) 0.0229(11) -0.0086(10) -0.0141(14) 0.0514(17)
O81 0.106(3) 0.0621(19) 0.0435(15) 0.0015(14) 0.0234(16) -0.0087(18)
O82 0.0769(17) 0.0329(11) 0.0230(10) 0.0102(9) -0.0029(10) 0.0091(11)
O83 0.150(3) 0.0399(14) 0.0236(11) 0.0112(10) 0.0196(15) 0.0510(17)
O84 0.0702(17) 0.0657(17) 0.0213(11) -0.0147(11) -0.0033(11) 0.0061(14)
O85 0.0303(12) 0.0773(19) 0.0530(15) -0.0196(14) -0.0052(11) 0.0007(12)
O86 0.0533(15) 0.0484(14) 0.0483(14) -0.0091(11) 0.0200(12) -0.0120(11)
O87 0.0647(16) 0.0424(13) 0.0341(12) -0.0022(10) -0.0016(11) 0.0012(12)
O88 0.0407(12) 0.0698(17) 0.0254(11) 0.0097(11) 0.0009(9) 0.0052(11)
O89 0.0527(14) 0.0390(13) 0.0493(14) 0.0037(11) 0.0007(11) 0.0089(11)
O90 0.120(3) 0.0363(14) 0.0449(15) -0.0069(12) 0.0068(16) -0.0199(16)
O91 0.0515(16) 0.146(3) 0.0261(12) 0.0173(16) 0.0148(11) 0.0255(18)
O92 0.0369(13) 0.089(2) 0.073(2) -0.0242(17) 0.0268(13) -0.0177(14)
O93 0.084(2) 0.0426(14) 0.0528(16) -0.0126(12) 0.0299(15) 0.0114(13)
O94 0.0381(13) 0.0333(12) 0.093(2) -0.0123(13) 0.0251(13) 0.0023(10)
O95 0.186(4) 0.062(2) 0.0329(14) 0.0017(13) 0.007(2) 0.059(2)
O96 0.070(3) 0.228(7) 0.070(3) 0.057(3) 0.030(2) 0.033(3)
O97 0.055(3) 0.053(3) 0.086(4) 0.030(2) 0.000(2) 0.0053(19)
O98 0.0545(13) 0.0273(10) 0.0207(9) 0.0050(8) 0.0016(9) -0.0005(9)
O99 0.0532(13) 0.0364(11) 0.0231(10) 0.0028(8) 0.0054(9) 0.0119(10)
O100 0.0273(10) 0.0360(11) 0.0448(12) 0.0004(9) -0.0075(9) 0.0001(8)
O101 0.044(3) 0.040(3) 0.062(3) 0.004(2) 0.021(2) -0.0019(19)
O102 0.084(5) 0.084(5) 0.047(4) 0.003(3) 0.007(3) -0.004(4)
O103 0.081(3) 0.0419(18) 0.0359(18) 0.0077(13) 0.0215(17) 0.0128(16)
O104 0.072(5) 0.141(8) 0.060(5) -0.018(5) 0.031(4) -0.023(5)
O105 0.064(3) 0.059(3) 0.055(3) -0.008(2) 0.012(2) -0.005(2)
O106 0.058(8) 0.036(6) 0.048(7) -0.001(4) 0.008(5) 0.005(4)
O107 0.110(15) 0.072(11) 0.076(11) -0.008(8) 0.035(9) -0.032(10)

loop_
_atom_type_symbol
_atom_type_description
_atom_type_scat_dispersion_real
_atom_type_scat_dispersion_imag
_atom_type_scat_source
C C 0.0033 0.0016 'International Tables Vol C Tables 4.2.6.8 and 6.1.1.4'
H H 0.0000 0.0000 'International Tables Vol C Tables 4.2.6.8 and 6.1.1.4'
N N 0.0061 0.0033 'International Tables Vol C Tables 4.2.6.8 and 6.1.1.4'
O O 0.0106 0.0060 'International Tables Vol C Tables 4.2.6.8 and 6.1.1.4'
Cl Cl 0.1484 0.1585 'International Tables Vol C Tables 4.2.6.8 and 6.1.1.4'
Cu Cu 0.3201 1.2651 'International Tables Vol C Tables 4.2.6.8 and 6.1.1.4'

loop_
_geom_angle_atom_site_label_1
_geom_angle_atom_site_label_2
_geom_angle_atom_site_label_3
_geom_angle
_geom_angle_site_symmetry_1
_geom_angle_site_symmetry_3
_geom_angle_publ_flag
N1 C2 C3 122.3(2) . . ?
C4 C3 C2 118.8(3) . . ?
C3 C4 C5 119.5(2) . . ?
C6 C5 C4 118.7(2) . . ?
N1 C6 C5 122.0(2) . . ?
N1 C6 C7 113.6(2) . . ?
C5 C6 C7 124.4(2) . . ?
N9 C7 N8 124.1(2) . . ?
N9 C7 C6 113.1(2) . . ?
N8 C7 C6 122.8(2) . . ?
O12 C11 N10 124.9(2) . . ?
O12 C11 C13 117.3(2) . . ?
N10 C11 C13 117.8(2) . . ?
N18 C13 C14 121.6(2) . . ?
N18 C13 C11 115.5(2) . . ?
C14 C13 C11 122.9(2) . . ?
C13 C14 C15 118.6(2) . . ?
C16 C15 C14 119.7(2) . . ?
C15 C16 C17 119.3(2) . . ?
N18 C17 C16 120.7(2) . . ?
N18 C17 C19 117.0(2) . . ?
C16 C17 C19 122.3(2) . . ?
N26 C21 C22 122.3(2) . . ?
C23 C22 C21 118.8(2) . . ?
C22 C23 C24 119.2(2) . . ?
C25 C24 C23 119.0(2) . . ?
N26 C25 C24 122.0(2) . . ?
N26 C25 C27 113.5(2) . . ?
C24 C25 C27 124.5(2) . . ?
N29 C27 N28 124.8(2) . . ?
N29 C27 C25 112.1(2) . . ?
N28 C27 C25 123.0(2) . . ?
N30 C31 O32 125.0(2) . . ?
N30 C31 C33 117.3(2) . . ?
O32 C31 C33 117.7(2) . . ?
N38 C33 C34 122.3(2) . . ?
N38 C33 C31 115.5(2) . . ?
C34 C33 C31 122.2(2) . . ?
C35 C34 C33 118.1(2) . . ?
C34 C35 C36 120.0(2) . . ?
C35 C36 C37 119.4(2) . . ?
N38 C37 C36 120.4(2) . . ?
N38 C37 C39 117.2(2) . . ?
C36 C37 C39 122.4(2) . . ?
N40 C41 C42 122.0(2) . . ?
C43 C42 C41 119.1(2) . . ?
C42 C43 C44 119.3(2) . . ?
C45 C44 C43 118.6(2) . . ?
N40 C45 C44 122.0(2) . . ?
N40 C45 C46 113.5(2) . . ?
C44 C45 C46 124.5(2) . . ?
N48 C46 N47 124.9(2) . . ?
N48 C46 C45 112.5(2) . . ?
N47 C46 C45 122.5(2) . . ?
N49 C50 O51 125.4(2) . . ?
N49 C50 C52 117.7(2) . . ?
O51 C50 C52 116.9(2) . . ?
N57 C52 C53 121.9(2) . . ?
N57 C52 C50 115.4(2) . . ?
C53 C52 C50 122.7(2) . . ?
C54 C53 C52 118.4(2) . . ?
C53 C54 C55 119.6(2) . . ?
C54 C55 C56 119.7(2) . . ?
N57 C56 C55 120.1(2) . . ?
N57 C56 C58 116.9(2) . . ?
C55 C56 C58 123.1(2) . . ?
N59 C60 C61 122.0(3) . . ?
C62 C61 C60 119.1(3) . . ?
C61 C62 C63 119.3(3) . . ?
C64 C63 C62 118.8(3) . . ?
N59 C64 C63 121.6(2) . . ?
N59 C64 C65 113.6(2) . . ?
C63 C64 C65 124.7(2) . . ?
N67 C65 N66 125.5(2) . . ?
N67 C65 C64 112.0(2) . . ?
N66 C65 C64 122.5(2) . . ?
N68 C69 O70 125.7(2) . . ?
N68 C69 C71 117.6(2) . . ?
O70 C69 C71 116.8(2) . . ?
N76 C71 C72 122.4(2) . . ?
N76 C71 C69 115.7(2) . . ?
C72 C71 C69 121.9(2) . . ?
C73 C72 C71 118.4(2) . . ?
C72 C73 C74 119.4(2) . . ?
C73 C74 C75 119.6(2) . . ?
N76 C75 C74 120.7(2) . . ?
N76 C75 C77 117.3(2) . . ?
C74 C75 C77 122.0(2) . . ?
O82 Cl1 O80 110.18(18) . . ?
O82 Cl1 O81 109.80(17) . . ?
O80 Cl1 O81 109.9(2) . . ?
O82 Cl1 O83 107.92(16) . . ?
O80 Cl1 O83 108.45(16) . . ?
O81 Cl1 O83 110.6(2) . . ?
O87 Cl2 O85 110.31(17) . . ?
O87 Cl2 O86 109.19(16) . . ?
O85 Cl2 O86 107.94(18) . . ?
O87 Cl2 O84 110.33(16) . . ?
O85 Cl2 O84 109.78(16) . . ?
O86 Cl2 O84 109.24(17) . . ?
O91 Cl3 O89 108.89(19) . . ?
O91 Cl3 O90 110.7(2) . . ?
O89 Cl3 O90 108.54(19) . . ?
O91 Cl3 O88 110.29(16) . . ?
O89 Cl3 O88 108.26(16) . . ?
O90 Cl3 O88 110.09(17) . . ?
O94 Cl4 O93 113.02(18) . . ?
O94 Cl4 O95 106.1(2) . . ?
O93 Cl4 O95 107.03(19) . . ?
O94 Cl4 O92 108.11(18) . . ?
O93 Cl4 O92 110.66(17) . . ?
O95 Cl4 O92 111.9(3) . . ?
N29 Cu1 N76 167.09(9) . . ?
N29 Cu1 O32 78.96(8) . . ?
N76 Cu1 O32 97.98(7) . . ?
N29 Cu1 N26 79.36(8) . . ?
N76 Cu1 N26 101.34(8) . . ?
O32 Cu1 N26 156.83(7) . . ?
N29 Cu1 O70 115.11(8) . . ?
N76 Cu1 O70 77.76(7) . . ?
O32 Cu1 O70 101.88(7) . . ?
N26 Cu1 O70 94.65(7) . . ?
N48 Cu2 N38 167.45(9) . . ?
N48 Cu2 O51 79.25(8) . . ?
N38 Cu2 O51 97.60(7) . . ?
N48 Cu2 N40 79.78(8) . . ?
N38 Cu2 N40 102.28(8) . . ?
O51 Cu2 N40 158.83(7) . . ?
N48 Cu2 O32 113.05(8) . . ?
N38 Cu2 O32 79.23(7) . . ?
O51 Cu2 O32 95.09(7) . . ?
N40 Cu2 O32 95.69(7) . . ?
N9 Cu3 N57 169.69(9) . . ?
N9 Cu3 O12 78.72(8) . . ?
N57 Cu3 O12 98.25(7) . . ?
N9 Cu3 N1 80.43(8) . . ?
N57 Cu3 N1 100.97(8) . . ?
O12 Cu3 N1 157.88(7) . . ?
N9 Cu3 O51 111.82(8) . . ?
N57 Cu3 O51 78.40(7) . . ?
O12 Cu3 O51 101.66(7) . . ?
N1 Cu3 O51 92.87(7) . . ?
N67 Cu4 N18 167.26(9) . . ?
N67 Cu4 O70 80.01(8) . . ?
N18 Cu4 O70 95.80(8) . . ?
N67 Cu4 N59 80.08(9) . . ?
N18 Cu4 N59 103.14(9) . . ?
O70 Cu4 N59 159.94(8) . . ?
N67 Cu4 O12 112.91(8) . . ?
N18 Cu4 O12 79.33(7) . . ?
O70 Cu4 O12 95.24(7) . . ?
N59 Cu4 O12 94.72(8) . . ?
C2 N1 C6 118.8(2) . . ?
C2 N1 Cu3 128.35(17) . . ?
C6 N1 Cu3 112.27(16) . . ?
C7 N9 N10 120.00(19) . . ?
C7 N9 Cu3 119.96(17) . . ?
N10 N9 Cu3 119.53(15) . . ?
C11 N10 N9 107.11(19) . . ?
C17 N18 C13 120.0(2) . . ?
C17 N18 Cu4 122.88(17) . . ?
C13 N18 Cu4 116.96(16) . . ?
C21 N26 C25 118.7(2) . . ?
C21 N26 Cu1 128.11(16) . . ?
C25 N26 Cu1 113.13(16) . . ?
C27 N29 N30 118.69(19) . . ?
C27 N29 Cu1 121.65(17) . . ?
N30 N29 Cu1 119.25(15) . . ?
C31 N30 N29 107.35(19) . . ?
C33 N38 C37 119.8(2) . . ?
C33 N38 Cu2 117.03(16) . . ?
C37 N38 Cu2 123.17(17) . . ?
C41 N40 C45 119.0(2) . . ?
C41 N40 Cu2 127.70(18) . . ?
C45 N40 Cu2 112.94(16) . . ?
C46 N48 N49 119.9(2) . . ?
C46 N48 Cu2 121.02(17) . . ?
N49 N48 Cu2 118.97(15) . . ?
C50 N49 N48 107.09(19) . . ?
C56 N57 C52 120.3(2) . . ?
C56 N57 Cu3 121.66(16) . . ?
C52 N57 Cu3 118.06(16) . . ?
C60 N59 C64 119.3(2) . . ?
C60 N59 Cu4 127.17(18) . . ?
C64 N59 Cu4 112.69(16) . . ?
C65 N67 N68 120.4(2) . . ?
C65 N67 Cu4 121.18(17) . . ?
N68 N67 Cu4 118.37(15) . . ?
C69 N68 N67 107.35(19) . . ?
C75 N76 C71 119.5(2) . . ?
C75 N76 Cu1 122.22(16) . . ?
C71 N76 Cu1 118.33(16) . . ?
C11 O12 Cu3 109.75(14) . . ?
C11 O12 Cu4 110.51(14) . . ?
Cu3 O12 Cu4 139.31(8) . . ?
C31 O32 Cu1 109.41(14) . . ?
C31 O32 Cu2 110.31(14) . . ?
Cu1 O32 Cu2 140.03(8) . . ?
C50 O51 Cu2 109.24(15) . . ?
C50 O51 Cu3 110.21(14) . . ?
Cu2 O51 Cu3 138.57(8) . . ?
C69 O70 Cu4 108.60(15) . . ?
C69 O70 Cu1 110.45(14) . . ?
Cu4 O70 Cu1 138.78(8) . . ?
O106 O103 O105 53.4(6) . . ?
O106 O105 O103 53.8(6) . . ?
O105 O106 O103 72.8(7) . . ?
O98 O107 O97 161.9(12) . . ?

loop_
_geom_bond_atom_site_label_1
_geom_bond_atom_site_label_2
_geom_bond_distance
_geom_bond_site_symmetry_2
_geom_bond_publ_flag
C2 N1 1.336(3) . ?
C2 C3 1.397(4) . ?
C3 C4 1.377(4) . ?
C4 C5 1.395(4) . ?
C5 C6 1.385(3) . ?
C6 N1 1.361(3) . ?
C6 C7 1.486(3) . ?
C7 N9 1.305(3) . ?
C7 N8 1.335(3) . ?
C11 O12 1.307(3) . ?
C11 N10 1.310(3) . ?
C11 C13 1.491(3) . ?
C13 N18 1.353(3) . ?
C13 C14 1.385(3) . ?
C14 C15 1.388(4) . ?
C15 C16 1.384(4) . ?
C16 C17 1.392(4) . ?
C17 N18 1.351(3) . ?
C17 C19 1.503(4) . ?
C21 N26 1.343(3) . ?
C21 C22 1.393(3) . ?
C22 C23 1.389(3) . ?
C23 C24 1.391(4) . ?
C24 C25 1.386(3) . ?
C25 N26 1.362(3) . ?
C25 C27 1.490(3) . ?
C27 N29 1.309(3) . ?
C27 N28 1.323(3) . ?
C31 N30 1.304(3) . ?
C31 O32 1.314(3) . ?
C31 C33 1.487(3) . ?
C33 N38 1.352(3) . ?
C33 C34 1.390(3) . ?
C34 C35 1.386(4) . ?
C35 C36 1.387(4) . ?
C36 C37 1.398(4) . ?
C37 N38 1.355(3) . ?
C37 C39 1.498(4) . ?
C41 N40 1.336(3) . ?
C41 C42 1.388(4) . ?
C42 C43 1.384(4) . ?
C43 C44 1.393(4) . ?
C44 C45 1.382(4) . ?
C45 N40 1.361(3) . ?
C45 C46 1.493(3) . ?
C46 N48 1.299(3) . ?
C46 N47 1.331(3) . ?
C50 N49 1.308(3) . ?
C50 O51 1.312(3) . ?
C50 C52 1.485(3) . ?
C52 N57 1.352(3) . ?
C52 C53 1.387(3) . ?
C53 C54 1.384(4) . ?
C54 C55 1.390(4) . ?
C55 C56 1.395(3) . ?
C56 N57 1.350(3) . ?
C56 C58 1.498(3) . ?
C60 N59 1.338(3) . ?
C60 C61 1.392(4) . ?
C61 C62 1.378(4) . ?
C62 C63 1.398(4) . ?
C63 C64 1.385(4) . ?
C64 N59 1.359(3) . ?
C64 C65 1.497(3) . ?
C65 N67 1.301(3) . ?
C65 N66 1.333(3) . ?
C69 N68 1.303(3) . ?
C69 O70 1.316(3) . ?
C69 C71 1.481(3) . ?
C71 N76 1.353(3) . ?
C71 C72 1.388(3) . ?
C72 C73 1.382(4) . ?
C73 C74 1.393(4) . ?
C74 C75 1.394(3) . ?
C75 N76 1.350(3) . ?
C75 C77 1.498(3) . ?
Cl1 O82 1.435(2) . ?
Cl1 O80 1.438(2) . ?
Cl1 O81 1.455(4) . ?
Cl1 O83 1.463(3) . ?
Cl2 O87 1.432(3) . ?
Cl2 O85 1.434(2) . ?
Cl2 O86 1.439(3) . ?
Cl2 O84 1.440(2) . ?
Cl3 O91 1.421(3) . ?
Cl3 O89 1.430(2) . ?
Cl3 O90 1.431(3) . ?
Cl3 O88 1.449(2) . ?
Cl4 O94 1.403(2) . ?
Cl4 O93 1.418(3) . ?
Cl4 O95 1.445(3) . ?
Cl4 O92 1.446(3) . ?
Cu1 N29 1.9008(19) . ?
Cu1 N76 1.9942(19) . ?
Cu1 O32 2.0050(17) . ?
Cu1 N26 2.056(2) . ?
Cu1 O70 2.2441(17) . ?
Cu2 N48 1.903(2) . ?
Cu2 N38 1.994(2) . ?
Cu2 O51 1.9985(17) . ?
Cu2 N40 2.044(2) . ?
Cu2 O32 2.2042(17) . ?
Cu3 N9 1.901(2) . ?
Cu3 N57 1.978(2) . ?
Cu3 O12 2.0047(17) . ?
Cu3 N1 2.045(2) . ?
Cu3 O51 2.2252(17) . ?
Cu4 N67 1.895(2) . ?
Cu4 N18 1.982(2) . ?
Cu4 O70 1.9925(17) . ?
Cu4 N59 2.038(2) . ?
Cu4 O12 2.1999(17) . ?
N9 N10 1.387(3) . ?
N29 N30 1.389(3) . ?
N48 N49 1.390(3) . ?
N67 N68 1.394(3) . ?
O97 O107 1.444(19) . ?
O98 O107 1.33(2) . ?
O102 O104 1.022(9) . ?
O103 O106 1.188(12) . ?
O103 O105 1.405(6) . ?
O105 O106 1.181(11) . ?
